data_1569621
loop_
_publ_author_name
'De, Sagnik'
'Das, Gopal'

_publ_section_title
;
 Surfactant-induced disaggregation of a quinoxaline AIEgen scaffold:
 aggregation aptitude in the solid and solution states.
;
_journal_issue 32
_journal_name_full 'Soft matter'
_journal_page_first 6116
_journal_page_last 6121
_journal_paper_doi 10.1039/d3sm00638g
_journal_volume 19
_journal_year 2023
_chemical_absolute_configuration syn
_chemical_compound_source Synthesis
_chemical_formula_moiety 'C108 H72 N8 O4'
_chemical_formula_sum 'C108 H72 N8 O4'
_chemical_formula_weight 1545.73
_chemical_name_common L5
_chemical_name_systematic L5
_space_group_crystal_system monoclinic
_space_group_IT_number 14
_space_group_name_Hall '-P 2yn'
_space_group_name_H-M_alt 'P 1 21/n 1'
_atom_sites_solution_hydrogens geom
_audit_creation_method SHELXL-2018/3
_audit_update_record
;
2023-03-13 deposited with the CCDC.	2023-07-24 downloaded from the CCDC.
;
_cell_angle_alpha 90
_cell_angle_beta 107.231(2)
_cell_angle_gamma 90
_cell_formula_units_Z 1
_cell_length_a 14.8045(12)
_cell_length_b 6.1470(5)
_cell_length_c 22.9263(19)
_cell_measurement_reflns_used 9918
_cell_measurement_temperature 297(2)
_cell_measurement_theta_max 26.26
_cell_measurement_theta_min 2.74
_cell_volume 1992.7(3)
_computing_structure_refinement 'SHELXL-2018/3 (Sheldrick, 2018)'
_computing_structure_solution 'SHELXT 2018/2 (Sheldrick, 2018)'
_diffrn_ambient_temperature 297(2)
_diffrn_measured_fraction_theta_full 1.000
_diffrn_measured_fraction_theta_max 1.000
_diffrn_measurement_device_type 'Bruker APEX-II CCD'
_diffrn_measurement_method '\f and \w scans'
_diffrn_radiation_probe x-ray
_diffrn_radiation_type MoK\a
_diffrn_radiation_wavelength 0.71073
_diffrn_reflns_av_R_equivalents 0.0770
_diffrn_reflns_av_unetI/netI 0.0401
_diffrn_reflns_Laue_measured_fraction_full 1.000
_diffrn_reflns_Laue_measured_fraction_max 1.000
_diffrn_reflns_limit_h_max 17
_diffrn_reflns_limit_h_min -17
_diffrn_reflns_limit_k_max 7
_diffrn_reflns_limit_k_min -7
_diffrn_reflns_limit_l_max 27
_diffrn_reflns_limit_l_min -27
_diffrn_reflns_number 49877
_diffrn_reflns_point_group_measured_fraction_full 1.000
_diffrn_reflns_point_group_measured_fraction_max 1.000
_diffrn_reflns_theta_full 24.999
_diffrn_reflns_theta_max 24.999
_diffrn_reflns_theta_min 1.465
_exptl_absorpt_coefficient_mu 0.079
_exptl_crystal_colour White
_exptl_crystal_density_diffrn 1.288
_exptl_crystal_description Block
_exptl_crystal_F_000 808
_exptl_crystal_recrystallization_method 'Slow Evaporation'
_exptl_crystal_size_max 0.28
_exptl_crystal_size_mid 0.22
_exptl_crystal_size_min 0.1
_refine_diff_density_max 0.208
_refine_diff_density_min -0.204
_refine_diff_density_rms 0.053
_refine_ls_extinction_coef 0.0062(17)
_refine_ls_extinction_expression Fc^*^=kFc[1+0.001xFc^2^\l^3^/sin(2\q)]^-1/4^
_refine_ls_extinction_method 'SHELXL-2018/3 (Sheldrick 2018)'
_refine_ls_goodness_of_fit_ref 1.256
_refine_ls_hydrogen_treatment constr
_refine_ls_matrix_type full
_refine_ls_number_parameters 272
_refine_ls_number_reflns 3509
_refine_ls_number_restraints 0
_refine_ls_restrained_S_all 1.256
_refine_ls_R_factor_all 0.1241
_refine_ls_R_factor_gt 0.0711
_refine_ls_shift/su_max 0.000
_refine_ls_shift/su_mean 0.000
_refine_ls_structure_factor_coef Fsqd
_refine_ls_weighting_details 'w=1/[\s^2^(Fo^2^)+(0.0687P)^2^+1.4937P] where P=(Fo^2^+2Fc^2^)/3'
_refine_ls_weighting_scheme calc
_refine_ls_wR_factor_gt 0.1617
_refine_ls_wR_factor_ref 0.2118
_reflns_Friedel_coverage 0.000
_reflns_number_gt 2257
_reflns_number_total 3509
_reflns_threshold_expression 'I > 2\s(I)'
_cod_data_source_file d3sm00638g2.cif
_cod_data_source_block L5
_cod_depositor_comments 'Adding full bibliography for 1569618--1569621.cif.'
_cod_original_sg_symbol_H-M 'P 21/n'
_cod_database_code 1569621
_shelxl_version_number 2018/3
_shelx_space_group_comment
;
The symmetry employed for this shelxl refinement is uniquely defined
by the following loop, which should always be used as a source of
symmetry information in preference to the above space-group names.
They are only intended as comments.
;

loop_
_space_group_symop_operation_xyz
'x, y, z'
'-x+1/2, y+1/2, -z+1/2'
'-x, -y, -z'
'x-1/2, -y-1/2, z-1/2'

loop_
_atom_site_label
_atom_site_type_symbol
_atom_site_fract_x
_atom_site_fract_y
_atom_site_fract_z
_atom_site_U_iso_or_equiv
_atom_site_adp_type
_atom_site_occupancy
_atom_site_site_symmetry_order
_atom_site_calc_flag
_atom_site_refinement_flags_posn
_atom_site_refinement_flags_adp
_atom_site_refinement_flags_occupancy
_atom_site_disorder_assembly
_atom_site_disorder_group
O1 O 0.23941(19) 0.9352(5) 0.60818(12) 0.0689(8) Uani 1 1 d . . . . .
N2 N 0.29989(18) 0.3144(5) 0.48187(13) 0.0486(8) Uani 1 1 d . . . . .
N1 N 0.13329(19) 0.0647(5) 0.45730(12) 0.0474(7) Uani 1 1 d . . . . .
C11 C 0.2317(2) 0.3611(6) 0.50907(15) 0.0443(8) Uani 1 1 d . . . . .
C21 C 0.3680(2) 0.0829(6) 0.42409(15) 0.0483(9) Uani 1 1 d . . . . .
C10 C 0.1505(2) 0.2305(5) 0.49883(15) 0.0433(8) Uani 1 1 d . . . . .
C15 C 0.1749(2) -0.1404(6) 0.38063(15) 0.0457(9) Uani 1 1 d . . . . .
C14 C 0.1984(2) 0.0265(5) 0.42971(15) 0.0447(8) Uani 1 1 d . . . . .
C13 C 0.2860(2) 0.1452(6) 0.44521(15) 0.0461(9) Uani 1 1 d . . . . .
C8 C 0.1795(2) 0.5841(6) 0.57900(15) 0.0465(9) Uani 1 1 d . . . . .
C12 C 0.2443(2) 0.5399(6) 0.54851(15) 0.0478(9) Uani 1 1 d . . . . .
H12 H 0.296897 0.629121 0.554058 0.057 Uiso 1 1 calc R U . . .
C1 C 0.1515(2) 0.7922(6) 0.67009(15) 0.0482(9) Uani 1 1 d . . . . .
C00D C 0.1002(2) 0.4482(6) 0.57024(15) 0.0499(9) Uani 1 1 d . . . . .
H00D H 0.057338 0.475409 0.591925 0.060 Uiso 1 1 calc R U . . .
C7 C 0.1939(2) 0.7824(6) 0.61841(16) 0.0500(9) Uani 1 1 d . . . . .
C16 C 0.1263(2) -0.3283(6) 0.38693(17) 0.0537(9) Uani 1 1 d . . . . .
H16 H 0.109063 -0.349661 0.422362 0.064 Uiso 1 1 calc R U . . .
C26 C 0.4054(2) -0.1246(7) 0.43469(17) 0.0573(10) Uani 1 1 d . . . . .
H26 H 0.374299 -0.230792 0.450388 0.069 Uiso 1 1 calc R U . . .
C9 C 0.0850(2) 0.2783(6) 0.53075(16) 0.0500(9) Uani 1 1 d . . . . .
H9 H 0.031172 0.192965 0.524761 0.060 Uiso 1 1 calc R U . . .
C2 C 0.1596(3) 0.6231(6) 0.71046(16) 0.0577(10) Uani 1 1 d . . . . .
H2 H 0.187646 0.493485 0.704082 0.069 Uiso 1 1 calc R U . . .
C22 C 0.4138(3) 0.2373(7) 0.39939(17) 0.0614(11) Uani 1 1 d . . . . .
H22 H 0.389262 0.377279 0.391864 0.074 Uiso 1 1 calc R U . . .
C20 C 0.1976(3) -0.1094(7) 0.32661(17) 0.0629(11) Uani 1 1 d . . . . .
H20 H 0.229572 0.015771 0.321308 0.076 Uiso 1 1 calc R U . . .
C25 C 0.4884(3) -0.1749(7) 0.42211(18) 0.0669(11) Uani 1 1 d . . . . .
H25 H 0.513980 -0.313735 0.430258 0.080 Uiso 1 1 calc R U . . .
C6 C 0.1080(3) 0.9824(6) 0.67972(18) 0.0638(11) Uani 1 1 d . . . . .
H6 H 0.102912 1.098845 0.653029 0.077 Uiso 1 1 calc R U . . .
C17 C 0.1031(3) -0.4834(7) 0.3414(2) 0.0665(11) Uani 1 1 d . . . . .
H17 H 0.071588 -0.609595 0.346410 0.080 Uiso 1 1 calc R U . . .
C24 C 0.5332(3) -0.0212(9) 0.39769(19) 0.0716(13) Uani 1 1 d . . . . .
H24 H 0.589144 -0.055674 0.389105 0.086 Uiso 1 1 calc R U . . .
C5 C 0.0724(3) 1.0006(7) 0.72833(19) 0.0706(12) Uani 1 1 d . . . . .
H5 H 0.041232 1.127021 0.733598 0.085 Uiso 1 1 calc R U . . .
C4 C 0.0825(3) 0.8339(7) 0.76891(18) 0.0702(12) Uani 1 1 d . . . . .
H4 H 0.059828 0.848032 0.802447 0.084 Uiso 1 1 calc R U . . .
C3 C 0.1265(3) 0.6442(7) 0.76022(18) 0.0699(12) Uani 1 1 d . . . . .
H3 H 0.133788 0.530521 0.788003 0.084 Uiso 1 1 calc R U . . .
C23 C 0.4959(3) 0.1836(8) 0.38585(19) 0.0728(12) Uani 1 1 d . . . . .
H23 H 0.526062 0.287086 0.368593 0.087 Uiso 1 1 calc R U . . .
C19 C 0.1727(3) -0.2642(8) 0.28042(19) 0.0768(13) Uani 1 1 d . . . . .
H19 H 0.187068 -0.241526 0.244048 0.092 Uiso 1 1 calc R U . . .
C18 C 0.1271(3) -0.4502(8) 0.2886(2) 0.0744(13) Uani 1 1 d . . . . .
H18 H 0.112082 -0.555304 0.258082 0.089 Uiso 1 1 calc R U . . .

loop_
_atom_site_aniso_label
_atom_site_aniso_U_11
_atom_site_aniso_U_22
_atom_site_aniso_U_33
_atom_site_aniso_U_23
_atom_site_aniso_U_13
_atom_site_aniso_U_12
O1 0.0765(19) 0.0634(18) 0.0750(19) -0.0101(15) 0.0351(15) -0.0174(15)
N2 0.0421(16) 0.0550(19) 0.0513(17) -0.0054(15) 0.0177(13) -0.0037(14)
N1 0.0440(16) 0.0506(18) 0.0476(16) -0.0021(14) 0.0134(13) -0.0049(14)
C11 0.0411(19) 0.047(2) 0.0459(19) 0.0008(17) 0.0154(15) 0.0027(16)
C21 0.0436(19) 0.057(2) 0.046(2) -0.0094(17) 0.0150(16) -0.0058(18)
C10 0.0401(18) 0.047(2) 0.0430(19) 0.0011(16) 0.0123(15) -0.0018(16)
C15 0.0372(18) 0.053(2) 0.0464(19) -0.0054(17) 0.0115(15) -0.0007(16)
C14 0.0420(19) 0.050(2) 0.0440(19) 0.0023(16) 0.0155(16) -0.0007(16)
C13 0.0444(19) 0.050(2) 0.0455(19) 0.0008(18) 0.0164(16) -0.0009(17)
C8 0.046(2) 0.053(2) 0.0420(18) 0.0002(17) 0.0139(16) 0.0031(17)
C12 0.0419(19) 0.051(2) 0.050(2) -0.0028(17) 0.0126(16) -0.0062(16)
C1 0.048(2) 0.050(2) 0.045(2) -0.0016(17) 0.0114(16) 0.0013(17)
C00D 0.044(2) 0.062(2) 0.048(2) -0.0024(18) 0.0199(16) 0.0014(18)
C7 0.046(2) 0.055(2) 0.048(2) -0.0010(18) 0.0130(17) 0.0006(18)
C16 0.048(2) 0.058(2) 0.053(2) 0.0017(19) 0.0113(17) 0.0033(19)
C26 0.048(2) 0.065(3) 0.063(2) -0.007(2) 0.0225(18) -0.0053(19)
C9 0.0418(19) 0.058(2) 0.054(2) -0.0040(19) 0.0190(16) -0.0059(17)
C2 0.065(2) 0.054(2) 0.053(2) 0.0033(19) 0.0166(19) 0.0133(19)
C22 0.061(2) 0.066(3) 0.064(2) -0.005(2) 0.028(2) -0.012(2)
C20 0.059(2) 0.078(3) 0.056(2) -0.011(2) 0.0230(19) -0.013(2)
C25 0.051(2) 0.078(3) 0.074(3) -0.022(2) 0.021(2) -0.002(2)
C6 0.085(3) 0.054(2) 0.058(2) 0.0037(19) 0.030(2) 0.008(2)
C17 0.060(2) 0.057(3) 0.077(3) -0.013(2) 0.010(2) -0.003(2)
C24 0.049(2) 0.102(4) 0.072(3) -0.031(3) 0.030(2) -0.011(2)
C5 0.085(3) 0.066(3) 0.072(3) -0.003(2) 0.041(2) 0.013(2)
C4 0.082(3) 0.082(3) 0.055(2) -0.003(2) 0.032(2) 0.004(3)
C3 0.088(3) 0.073(3) 0.052(2) 0.015(2) 0.024(2) 0.011(2)
C23 0.068(3) 0.089(3) 0.074(3) -0.010(3) 0.040(2) -0.022(3)
C19 0.069(3) 0.109(4) 0.057(3) -0.028(3) 0.026(2) -0.013(3)
C18 0.061(3) 0.083(3) 0.076(3) -0.034(3) 0.014(2) -0.003(2)

loop_
_atom_type_symbol
_atom_type_description
_atom_type_scat_dispersion_real
_atom_type_scat_dispersion_imag
_atom_type_scat_source
C C 0.0033 0.0016 'International Tables Vol C Tables 4.2.6.8 and 6.1.1.4'
H H 0.0000 0.0000 'International Tables Vol C Tables 4.2.6.8 and 6.1.1.4'
N N 0.0061 0.0033 'International Tables Vol C Tables 4.2.6.8 and 6.1.1.4'
O O 0.0106 0.0060 'International Tables Vol C Tables 4.2.6.8 and 6.1.1.4'

loop_
_geom_angle_atom_site_label_1
_geom_angle_atom_site_label_2
_geom_angle_atom_site_label_3
_geom_angle
_geom_angle_site_symmetry_1
_geom_angle_site_symmetry_3
_geom_angle_publ_flag
C13 N2 C11 117.5(3) . . ?
C14 N1 C10 117.0(3) . . ?
N2 C11 C12 119.1(3) . . ?
N2 C11 C10 121.0(3) . . ?
C12 C11 C10 120.0(3) . . ?
C26 C21 C22 119.1(3) . . ?
C26 C21 C13 120.3(3) . . ?
C22 C21 C13 120.3(3) . . ?
N1 C10 C11 121.0(3) . . ?
N1 C10 C9 120.2(3) . . ?
C11 C10 C9 118.7(3) . . ?
C20 C15 C16 118.4(3) . . ?
C20 C15 C14 121.1(3) . . ?
C16 C15 C14 120.5(3) . . ?
N1 C14 C13 121.6(3) . . ?
N1 C14 C15 116.4(3) . . ?
C13 C14 C15 122.0(3) . . ?
N2 C13 C14 121.3(3) . . ?
N2 C13 C21 115.1(3) . . ?
C14 C13 C21 123.6(3) . . ?
C12 C8 C00D 119.4(3) . . ?
C12 C8 C7 118.3(3) . . ?
C00D C8 C7 122.3(3) . . ?
C8 C12 C11 120.4(3) . . ?
C2 C1 C6 118.9(3) . . ?
C2 C1 C7 122.0(3) . . ?
C6 C1 C7 119.0(3) . . ?
C9 C00D C8 121.2(3) . . ?
O1 C7 C8 120.0(3) . . ?
O1 C7 C1 120.4(3) . . ?
C8 C7 C1 119.6(3) . . ?
C17 C16 C15 121.0(4) . . ?
C25 C26 C21 120.3(4) . . ?
C00D C9 C10 120.3(3) . . ?
C3 C2 C1 120.4(4) . . ?
C23 C22 C21 120.0(4) . . ?
C15 C20 C19 120.4(4) . . ?
C24 C25 C26 120.2(4) . . ?
C5 C6 C1 120.5(4) . . ?
C18 C17 C16 119.5(4) . . ?
C25 C24 C23 120.0(4) . . ?
C4 C5 C6 120.2(4) . . ?
C5 C4 C3 119.9(4) . . ?
C2 C3 C4 120.0(4) . . ?
C24 C23 C22 120.4(4) . . ?
C18 C19 C20 119.8(4) . . ?
C17 C18 C19 120.8(4) . . ?

loop_
_geom_bond_atom_site_label_1
_geom_bond_atom_site_label_2
_geom_bond_distance
_geom_bond_site_symmetry_2
_geom_bond_publ_flag
O1 C7 1.218(4) . ?
N2 C13 1.314(4) . ?
N2 C11 1.365(4) . ?
N1 C14 1.322(4) . ?
N1 C10 1.366(4) . ?
C11 C12 1.400(5) . ?
C11 C10 1.407(5) . ?
C21 C26 1.383(5) . ?
C21 C22 1.381(5) . ?
C21 C13 1.485(4) . ?
C10 C9 1.407(4) . ?
C15 C20 1.389(5) . ?
C15 C16 1.391(5) . ?
C15 C14 1.486(5) . ?
C14 C13 1.437(5) . ?
C8 C12 1.371(4) . ?
C8 C00D 1.406(5) . ?
C8 C7 1.495(5) . ?
C1 C2 1.373(5) . ?
C1 C6 1.384(5) . ?
C1 C7 1.497(5) . ?
C00D C9 1.357(5) . ?
C16 C17 1.380(5) . ?
C26 C25 1.379(5) . ?
C2 C3 1.374(5) . ?
C22 C23 1.382(5) . ?
C20 C19 1.390(5) . ?
C25 C24 1.366(6) . ?
C6 C5 1.371(5) . ?
C17 C18 1.372(6) . ?
C24 C23 1.369(6) . ?
C5 C4 1.362(6) . ?
C4 C3 1.378(6) . ?
C19 C18 1.369(6) . ?
